data_7129545
loop_
_publ_author_name
'Ni, Dan'
'Song, Longlong'
'Zhao, Yun'
'Liu, Shunying'

_publ_section_title
;
 One-pot Synthesis of Multi-substituted Conjugated Dienones by Trapping
 Allene Carbocation with Active Ylides
;
_journal_name_full 'Chemical Communications'
_journal_paper_doi 10.1039/D1CC06405C
_journal_year 2022
_chemical_formula_sum 'C34 H33 F N2 O3'
_chemical_formula_weight 536.62
_space_group_crystal_system monoclinic
_space_group_IT_number 14
_space_group_name_Hall '-P 2ybc'
_space_group_name_H-M_alt 'P 1 21/c 1'
_atom_sites_solution_hydrogens geom
_audit_creation_method SHELXL-2013
_audit_update_record
;
2021-02-22 deposited with the CCDC.	2022-01-11 downloaded from the CCDC.
;
_cell_angle_alpha 90
_cell_angle_beta 109.5640(10)
_cell_angle_gamma 90
_cell_formula_units_Z 4
_cell_length_a 20.3167(8)
_cell_length_b 11.1475(5)
_cell_length_c 13.7918(6)
_cell_measurement_reflns_used 5044
_cell_measurement_temperature 293(2)
_cell_measurement_theta_max 53.172
_cell_measurement_theta_min 4.814
_cell_volume 2943.2(2)
_computing_cell_refinement 'Bruker SAINT'
_computing_data_collection 'Bruker APEX2'
_computing_data_reduction 'Bruker SAINT'
_computing_molecular_graphics 'Bruker SHELXTL'
_computing_publication_material 'Bruker SHELXTL'
_computing_structure_refinement 'SHELXL-2013 (Sheldrick, 2013)'
_computing_structure_solution 'SHELXS-97 (Sheldrick 2008)'
_diffrn_ambient_temperature 293(2)
_diffrn_measured_fraction_theta_full 0.998
_diffrn_measured_fraction_theta_max 0.998
_diffrn_measurement_device_type 'Bruker APEX-II CCD'
_diffrn_measurement_method '\f and \w scans'
_diffrn_radiation_type MoK\a
_diffrn_radiation_wavelength 0.71073
_diffrn_reflns_av_R_equivalents 0.0601
_diffrn_reflns_av_unetI/netI 0.0439
_diffrn_reflns_Laue_measured_fraction_full 0.998
_diffrn_reflns_Laue_measured_fraction_max 0.998
_diffrn_reflns_limit_h_max 24
_diffrn_reflns_limit_h_min -24
_diffrn_reflns_limit_k_max 13
_diffrn_reflns_limit_k_min -12
_diffrn_reflns_limit_l_max 16
_diffrn_reflns_limit_l_min -16
_diffrn_reflns_number 28037
_diffrn_reflns_point_group_measured_fraction_full 0.998
_diffrn_reflns_point_group_measured_fraction_max 0.998
_diffrn_reflns_theta_full 25.242
_diffrn_reflns_theta_max 25.494
_diffrn_reflns_theta_min 2.410
_exptl_absorpt_coefficient_mu 0.082
_exptl_absorpt_correction_T_max 0.7456
_exptl_absorpt_correction_T_min 0.6519
_exptl_absorpt_correction_type multi-scan
_exptl_absorpt_process_details sadabs
_exptl_crystal_colour colorless
_exptl_crystal_density_diffrn 1.211
_exptl_crystal_description prismatic
_exptl_crystal_F_000 1136
_exptl_crystal_size_max 0.180
_exptl_crystal_size_mid 0.140
_exptl_crystal_size_min 0.110
_refine_diff_density_max 0.180
_refine_diff_density_min -0.134
_refine_diff_density_rms 0.029
_refine_ls_extinction_coef 0.0099(10)
_refine_ls_extinction_expression Fc^*^=kFc[1+0.001xFc^2^\l^3^/sin(2\q)]^-1/4^
_refine_ls_extinction_method SHELXL
_refine_ls_goodness_of_fit_ref 1.023
_refine_ls_hydrogen_treatment constr
_refine_ls_matrix_type full
_refine_ls_number_parameters 367
_refine_ls_number_reflns 5479
_refine_ls_number_restraints 0
_refine_ls_restrained_S_all 1.023
_refine_ls_R_factor_all 0.0997
_refine_ls_R_factor_gt 0.0516
_refine_ls_shift/su_max 0.000
_refine_ls_shift/su_mean 0.000
_refine_ls_structure_factor_coef Fsqd
_refine_ls_weighting_details 'w=1/[\s^2^(Fo^2^)+(0.0444P)^2^+0.7401P] where P=(Fo^2^+2Fc^2^)/3'
_refine_ls_weighting_scheme calc
_refine_ls_wR_factor_gt 0.1077
_refine_ls_wR_factor_ref 0.1329
_reflns_Friedel_coverage 0.000
_reflns_number_gt 3286
_reflns_number_total 5479
_reflns_threshold_expression 'I > 2\s(I)'
_cod_data_source_file d1cc06405c2.cif
_cod_data_source_block d8v20318
_cod_original_sg_symbol_H-M 'P 21/c'
_cod_database_code 7129545
_shelx_space_group_comment
; 
The symmetry employed for this shelxl refinement is uniquely defined 
by the following loop, which should always be used as a source of 
symmetry information in preference to the above space-group names. 
They are only intended as comments. 
;
_shelx_estimated_absorpt_t_min 0.985
_shelx_estimated_absorpt_t_max 0.991
_shelxl_version_number 2013-4

loop_
_space_group_symop_operation_xyz
'x, y, z'
'-x, y+1/2, -z+1/2'
'-x, -y, -z'
'x, -y-1/2, z-1/2'

loop_
_atom_site_label
_atom_site_type_symbol
_atom_site_fract_x
_atom_site_fract_y
_atom_site_fract_z
_atom_site_U_iso_or_equiv
_atom_site_adp_type
_atom_site_occupancy
_atom_site_site_symmetry_order
_atom_site_calc_flag
_atom_site_refinement_flags_posn
_atom_site_refinement_flags_adp
_atom_site_refinement_flags_occupancy
_atom_site_disorder_assembly
_atom_site_disorder_group
F1 F 0.01734(9) 0.92472(17) 0.70829(13) 0.1114(6) Uani 1 1 d . . . . .
O1 O 0.20793(7) 0.75107(12) 0.43097(11) 0.0569(4) Uani 1 1 d . . . . .
O2 O 0.19123(10) 1.04288(15) 0.42179(14) 0.0831(6) Uani 1 1 d . . . . .
O3 O 0.07677(9) 1.16348(16) -0.05785(13) 0.0826(5) Uani 1 1 d . . . . .
N1 N 0.31989(13) 0.23828(19) 0.3823(2) 0.0958(8) Uani 1 1 d . . . . .
N2 N 0.48750(13) 0.9899(3) 0.7360(2) 0.1063(9) Uani 1 1 d . . . . .
C1 C 0.10197(11) 0.8302(2) 0.53057(17) 0.0613(6) Uani 1 1 d . . . . .
H1 H 0.1108 0.7601 0.5005 0.074 Uiso 1 1 calc R U . . .
C2 C 0.06621(12) 0.8244(2) 0.60008(18) 0.0697(7) Uani 1 1 d . . . . .
H2 H 0.0516 0.7514 0.6183 0.084 Uiso 1 1 calc R U . . .
C3 C 0.05328(13) 0.9293(3) 0.64065(18) 0.0726(7) Uani 1 1 d . . . . .
C4 C 0.07369(13) 1.0383(3) 0.61698(18) 0.0735(7) Uani 1 1 d . . . . .
H4 H 0.0631 1.1081 0.6457 0.088 Uiso 1 1 calc R U . . .
C5 C 0.11039(12) 1.0429(2) 0.54955(17) 0.0642(6) Uani 1 1 d . . . . .
H5 H 0.1257 1.1164 0.5335 0.077 Uiso 1 1 calc R U . . .
C6 C 0.12476(11) 0.9390(2) 0.50523(16) 0.0531(5) Uani 1 1 d . . . . .
C7 C 0.16264(12) 0.9500(2) 0.43020(17) 0.0561(6) Uani 1 1 d . . . . .
C8 C 0.16555(11) 0.84079(19) 0.36428(16) 0.0530(5) Uani 1 1 d . . . . .
H8 H 0.1183 0.8095 0.3305 0.064 Uiso 1 1 calc R U . . .
C9 C 0.19989(11) 0.86563(18) 0.28508(16) 0.0515(5) Uani 1 1 d . . . . .
C10 C 0.26124(12) 0.81076(18) 0.31483(17) 0.0552(6) Uani 1 1 d . . . . .
H10 H 0.2923 0.8138 0.2784 0.066 Uiso 1 1 calc R U . . .
C11 C 0.27521(11) 0.74275(19) 0.41413(16) 0.0522(5) Uani 1 1 d . . . . .
C12 C 0.28943(11) 0.60985(19) 0.40529(17) 0.0519(5) Uani 1 1 d . . . . .
C13 C 0.33314(13) 0.5450(2) 0.48640(19) 0.0664(7) Uani 1 1 d . . . . .
H13 H 0.3569 0.5846 0.5475 0.080 Uiso 1 1 calc R U . . .
C14 C 0.34285(14) 0.4227(2) 0.4798(2) 0.0745(7) Uani 1 1 d . . . . .
H14 H 0.3722 0.3820 0.5368 0.089 Uiso 1 1 calc R U . . .
C15 C 0.30962(13) 0.3598(2) 0.3901(2) 0.0687(7) Uani 1 1 d . . . . .
C16 C 0.26533(13) 0.4248(2) 0.3077(2) 0.0689(7) Uani 1 1 d . . . . .
H16 H 0.2421 0.3856 0.2462 0.083 Uiso 1 1 calc R U . . .
C17 C 0.25538(12) 0.5471(2) 0.31604(18) 0.0616(6) Uani 1 1 d . . . . .
H17 H 0.2250 0.5879 0.2601 0.074 Uiso 1 1 calc R U . . .
C18 C 0.35440(19) 0.1694(3) 0.4731(3) 0.1216(12) Uani 1 1 d . . . . .
H18A H 0.4020 0.1955 0.5023 0.182 Uiso 1 1 calc R U . . .
H18B H 0.3533 0.0860 0.4554 0.182 Uiso 1 1 calc R U . . .
H18C H 0.3309 0.1808 0.5223 0.182 Uiso 1 1 calc R U . . .
C19 C 0.28484(18) 0.1761(3) 0.2883(3) 0.1105(11) Uani 1 1 d . . . . .
H19A H 0.2352 0.1845 0.2716 0.166 Uiso 1 1 calc R U . . .
H19B H 0.2971 0.0926 0.2963 0.166 Uiso 1 1 calc R U . . .
H19C H 0.2987 0.2095 0.2338 0.166 Uiso 1 1 calc R U . . .
C20 C 0.33172(11) 0.80410(18) 0.50196(17) 0.0538(6) Uani 1 1 d . . . . .
C21 C 0.31984(12) 0.8454(2) 0.58874(18) 0.0652(6) Uani 1 1 d . . . . .
H21 H 0.2763 0.8332 0.5954 0.078 Uiso 1 1 calc R U . . .
C22 C 0.37084(14) 0.9045(2) 0.6660(2) 0.0768(7) Uani 1 1 d . . . . .
H22 H 0.3610 0.9303 0.7238 0.092 Uiso 1 1 calc R U . . .
C23 C 0.43660(14) 0.9264(2) 0.6596(2) 0.0734(7) Uani 1 1 d . . . . .
C24 C 0.44916(13) 0.8811(2) 0.5734(2) 0.0749(7) Uani 1 1 d . . . . .
H24 H 0.4930 0.8913 0.5670 0.090 Uiso 1 1 calc R U . . .
C25 C 0.39805(13) 0.8214(2) 0.49750(19) 0.0659(6) Uani 1 1 d . . . . .
H25 H 0.4084 0.7917 0.4413 0.079 Uiso 1 1 calc R U . . .
C26 C 0.4695(2) 1.0431(4) 0.8185(3) 0.1649(19) Uani 1 1 d . . . . .
H26A H 0.4322 1.0997 0.7908 0.247 Uiso 1 1 calc R U . . .
H26B H 0.5095 1.0837 0.8644 0.247 Uiso 1 1 calc R U . . .
H26C H 0.4546 0.9817 0.8553 0.247 Uiso 1 1 calc R U . . .
C27 C 0.5472(2) 1.0308(5) 0.7197(3) 0.189(2) Uani 1 1 d . . . . .
H27A H 0.5794 0.9655 0.7277 0.284 Uiso 1 1 calc R U . . .
H27B H 0.5685 1.0924 0.7688 0.284 Uiso 1 1 calc R U . . .
H27C H 0.5352 1.0628 0.6514 0.284 Uiso 1 1 calc R U . . .
C28 C 0.16766(11) 0.94066(18) 0.19405(16) 0.0526(5) Uani 1 1 d . . . . .
C29 C 0.19822(12) 0.9540(2) 0.11865(17) 0.0614(6) Uani 1 1 d . . . . .
H29 H 0.2392 0.9125 0.1253 0.074 Uiso 1 1 calc R U . . .
C30 C 0.16981(13) 1.0269(2) 0.03405(18) 0.0645(6) Uani 1 1 d . . . . .
H30 H 0.1917 1.0348 -0.0150 0.077 Uiso 1 1 calc R U . . .
C31 C 0.10894(12) 1.0878(2) 0.02274(18) 0.0618(6) Uani 1 1 d . . . . .
C32 C 0.07603(13) 1.0737(2) 0.09470(19) 0.0705(7) Uani 1 1 d . . . . .
H32 H 0.0341 1.1131 0.0862 0.085 Uiso 1 1 calc R U . . .
C33 C 0.10523(12) 1.0013(2) 0.17914(19) 0.0656(6) Uani 1 1 d . . . . .
H33 H 0.0826 0.9927 0.2273 0.079 Uiso 1 1 calc R U . . .
C34 C 0.11074(17) 1.1845(3) -0.1305(2) 0.0934(9) Uani 1 1 d . . . . .
H34A H 0.0837 1.2397 -0.1817 0.140 Uiso 1 1 calc R U . . .
H34B H 0.1154 1.1101 -0.1628 0.140 Uiso 1 1 calc R U . . .
H34C H 0.1562 1.2177 -0.0963 0.140 Uiso 1 1 calc R U . . .

loop_
_atom_site_aniso_label
_atom_site_aniso_U_11
_atom_site_aniso_U_22
_atom_site_aniso_U_33
_atom_site_aniso_U_23
_atom_site_aniso_U_13
_atom_site_aniso_U_12
F1 0.1137(13) 0.1528(16) 0.0958(12) -0.0130(11) 0.0724(11) -0.0021(11)
O1 0.0592(9) 0.0513(9) 0.0705(10) 0.0095(7) 0.0353(8) 0.0048(7)
O2 0.1126(15) 0.0567(11) 0.1012(14) -0.0092(9) 0.0640(12) -0.0169(10)
O3 0.0939(13) 0.0823(12) 0.0743(12) 0.0225(10) 0.0315(10) 0.0258(10)
N1 0.112(2) 0.0462(13) 0.125(2) -0.0068(14) 0.0331(17) 0.0000(13)
N2 0.0747(16) 0.150(2) 0.0915(18) -0.0348(17) 0.0249(14) -0.0292(17)
C1 0.0595(14) 0.0644(15) 0.0660(15) 0.0007(12) 0.0289(12) 0.0030(12)
C2 0.0644(16) 0.0801(18) 0.0708(16) 0.0088(14) 0.0307(13) 0.0007(13)
C3 0.0652(16) 0.103(2) 0.0576(15) -0.0013(15) 0.0315(13) 0.0059(15)
C4 0.0816(18) 0.0825(19) 0.0589(15) -0.0106(14) 0.0268(14) 0.0153(15)
C5 0.0755(17) 0.0614(15) 0.0559(14) -0.0025(12) 0.0222(13) 0.0052(12)
C6 0.0552(13) 0.0539(14) 0.0522(13) 0.0022(11) 0.0205(11) 0.0053(11)
C7 0.0609(14) 0.0500(14) 0.0628(14) 0.0019(11) 0.0278(12) 0.0018(11)
C8 0.0537(13) 0.0481(12) 0.0621(14) 0.0020(11) 0.0259(11) 0.0023(10)
C9 0.0597(14) 0.0437(12) 0.0576(13) 0.0000(10) 0.0282(11) -0.0004(11)
C10 0.0641(15) 0.0475(13) 0.0633(14) 0.0028(11) 0.0335(12) 0.0007(11)
C11 0.0546(13) 0.0488(13) 0.0626(14) 0.0024(11) 0.0319(11) 0.0039(10)
C12 0.0550(13) 0.0473(12) 0.0583(14) 0.0023(11) 0.0254(11) 0.0014(10)
C13 0.0702(16) 0.0550(15) 0.0702(16) -0.0019(13) 0.0186(13) 0.0031(12)
C14 0.0764(17) 0.0526(15) 0.0870(19) 0.0065(14) 0.0173(15) 0.0096(13)
C15 0.0694(16) 0.0461(14) 0.094(2) -0.0017(14) 0.0323(15) -0.0015(12)
C16 0.0789(17) 0.0541(15) 0.0777(17) -0.0125(13) 0.0314(15) -0.0081(13)
C17 0.0646(15) 0.0562(15) 0.0657(15) 0.0016(12) 0.0241(13) 0.0005(12)
C18 0.134(3) 0.0555(18) 0.170(4) 0.013(2) 0.044(3) 0.0199(19)
C19 0.129(3) 0.0610(19) 0.151(3) -0.033(2) 0.059(2) -0.0105(18)
C20 0.0583(14) 0.0450(12) 0.0642(14) 0.0028(11) 0.0285(12) 0.0008(10)
C21 0.0590(15) 0.0759(17) 0.0662(16) -0.0048(13) 0.0283(13) -0.0024(13)
C22 0.0715(17) 0.094(2) 0.0705(17) -0.0115(15) 0.0307(15) 0.0000(15)
C23 0.0669(17) 0.0778(18) 0.0737(17) -0.0044(14) 0.0212(14) -0.0035(14)
C24 0.0609(16) 0.0882(19) 0.0834(19) -0.0013(16) 0.0345(15) -0.0053(14)
C25 0.0672(16) 0.0671(16) 0.0744(17) -0.0067(13) 0.0384(14) -0.0024(13)
C26 0.113(3) 0.232(5) 0.141(3) -0.106(4) 0.031(3) -0.036(3)
C27 0.139(4) 0.322(7) 0.107(3) -0.047(4) 0.042(3) -0.134(4)
C28 0.0608(14) 0.0446(12) 0.0576(14) -0.0035(11) 0.0267(11) -0.0004(10)
C29 0.0697(16) 0.0583(14) 0.0646(15) 0.0042(12) 0.0335(13) 0.0155(12)
C30 0.0771(17) 0.0641(15) 0.0612(15) 0.0068(12) 0.0350(13) 0.0126(13)
C31 0.0688(16) 0.0555(14) 0.0609(15) 0.0029(12) 0.0213(13) 0.0086(12)
C32 0.0640(16) 0.0765(17) 0.0757(17) 0.0092(14) 0.0296(14) 0.0187(13)
C33 0.0637(15) 0.0723(16) 0.0692(16) 0.0049(13) 0.0333(13) 0.0091(13)
C34 0.134(3) 0.090(2) 0.0640(17) 0.0176(15) 0.0437(18) 0.0285(19)

loop_
_atom_type_symbol
_atom_type_description
_atom_type_scat_dispersion_real
_atom_type_scat_dispersion_imag
_atom_type_scat_source
C C 0.0033 0.0016 'International Tables Vol C Tables 4.2.6.8 and 6.1.1.4'
H H 0.0000 0.0000 'International Tables Vol C Tables 4.2.6.8 and 6.1.1.4'
F F 0.0171 0.0103 'International Tables Vol C Tables 4.2.6.8 and 6.1.1.4'
N N 0.0061 0.0033 'International Tables Vol C Tables 4.2.6.8 and 6.1.1.4'
O O 0.0106 0.0060 'International Tables Vol C Tables 4.2.6.8 and 6.1.1.4'

loop_
_geom_angle_atom_site_label_1
_geom_angle_atom_site_label_2
_geom_angle_atom_site_label_3
_geom_angle
_geom_angle_site_symmetry_1
_geom_angle_site_symmetry_3
_geom_angle_publ_flag
C8 O1 C11 109.52(14) . . ?
C31 O3 C34 117.52(19) . . ?
C15 N1 C19 120.2(3) . . ?
C15 N1 C18 119.9(3) . . ?
C19 N1 C18 118.7(2) . . ?
C27 N2 C23 120.8(3) . . ?
C27 N2 C26 117.6(3) . . ?
C23 N2 C26 119.1(3) . . ?
C6 C1 C2 120.9(2) . . ?
C6 C1 H1 119.6 . . ?
C2 C1 H1 119.6 . . ?
C3 C2 C1 117.6(2) . . ?
C3 C2 H2 121.2 . . ?
C1 C2 H2 121.2 . . ?
C4 C3 C2 123.6(2) . . ?
C4 C3 F1 118.3(2) . . ?
C2 C3 F1 118.0(3) . . ?
C3 C4 C5 118.3(2) . . ?
C3 C4 H4 120.8 . . ?
C5 C4 H4 120.8 . . ?
C4 C5 C6 120.7(2) . . ?
C4 C5 H5 119.7 . . ?
C6 C5 H5 119.7 . . ?
C1 C6 C5 118.9(2) . . ?
C1 C6 C7 122.84(19) . . ?
C5 C6 C7 118.3(2) . . ?
O2 C7 C6 120.9(2) . . ?
O2 C7 C8 120.47(19) . . ?
C6 C7 C8 118.67(19) . . ?
O1 C8 C9 105.61(16) . . ?
O1 C8 C7 107.91(17) . . ?
C9 C8 C7 113.82(17) . . ?
O1 C8 H8 109.8 . . ?
C9 C8 H8 109.8 . . ?
C7 C8 H8 109.8 . . ?
C10 C9 C28 129.23(19) . . ?
C10 C9 C8 107.87(19) . . ?
C28 C9 C8 122.88(19) . . ?
C9 C10 C11 112.67(19) . . ?
C9 C10 H10 123.7 . . ?
C11 C10 H10 123.7 . . ?
O1 C11 C10 102.16(16) . . ?
O1 C11 C12 106.66(16) . . ?
C10 C11 C12 113.57(17) . . ?
O1 C11 C20 109.90(16) . . ?
C10 C11 C20 111.05(17) . . ?
C12 C11 C20 112.82(18) . . ?
C13 C12 C17 116.9(2) . . ?
C13 C12 C11 122.2(2) . . ?
C17 C12 C11 120.8(2) . . ?
C12 C13 C14 122.0(2) . . ?
C12 C13 H13 119.0 . . ?
C14 C13 H13 119.0 . . ?
C13 C14 C15 121.3(2) . . ?
C13 C14 H14 119.4 . . ?
C15 C14 H14 119.4 . . ?
N1 C15 C14 121.7(3) . . ?
N1 C15 C16 121.3(3) . . ?
C14 C15 C16 117.0(2) . . ?
C17 C16 C15 121.0(2) . . ?
C17 C16 H16 119.5 . . ?
C15 C16 H16 119.5 . . ?
C12 C17 C16 121.8(2) . . ?
C12 C17 H17 119.1 . . ?
C16 C17 H17 119.1 . . ?
N1 C18 H18A 109.5 . . ?
N1 C18 H18B 109.5 . . ?
H18A C18 H18B 109.5 . . ?
N1 C18 H18C 109.5 . . ?
H18A C18 H18C 109.5 . . ?
H18B C18 H18C 109.5 . . ?
N1 C19 H19A 109.5 . . ?
N1 C19 H19B 109.5 . . ?
H19A C19 H19B 109.5 . . ?
N1 C19 H19C 109.5 . . ?
H19A C19 H19C 109.5 . . ?
H19B C19 H19C 109.5 . . ?
C21 C20 C25 116.7(2) . . ?
C21 C20 C11 122.43(19) . . ?
C25 C20 C11 120.88(19) . . ?
C20 C21 C22 121.7(2) . . ?
C20 C21 H21 119.1 . . ?
C22 C21 H21 119.1 . . ?
C21 C22 C23 121.6(2) . . ?
C21 C22 H22 119.2 . . ?
C23 C22 H22 119.2 . . ?
C22 C23 C24 116.5(2) . . ?
C22 C23 N2 121.7(2) . . ?
C24 C23 N2 121.8(2) . . ?
C25 C24 C23 121.2(2) . . ?
C25 C24 H24 119.4 . . ?
C23 C24 H24 119.4 . . ?
C24 C25 C20 122.2(2) . . ?
C24 C25 H25 118.9 . . ?
C20 C25 H25 118.9 . . ?
N2 C26 H26A 109.5 . . ?
N2 C26 H26B 109.5 . . ?
H26A C26 H26B 109.5 . . ?
N2 C26 H26C 109.5 . . ?
H26A C26 H26C 109.5 . . ?
H26B C26 H26C 109.5 . . ?
N2 C27 H27A 109.5 . . ?
N2 C27 H27B 109.5 . . ?
H27A C27 H27B 109.5 . . ?
N2 C27 H27C 109.5 . . ?
H27A C27 H27C 109.5 . . ?
H27B C27 H27C 109.5 . . ?
C29 C28 C33 116.9(2) . . ?
C29 C28 C9 121.28(19) . . ?
C33 C28 C9 121.82(19) . . ?
C30 C29 C28 122.1(2) . . ?
C30 C29 H29 118.9 . . ?
C28 C29 H29 118.9 . . ?
C31 C30 C29 119.5(2) . . ?
C31 C30 H30 120.2 . . ?
C29 C30 H30 120.2 . . ?
O3 C31 C30 124.2(2) . . ?
O3 C31 C32 116.0(2) . . ?
C30 C31 C32 119.8(2) . . ?
C33 C32 C31 120.0(2) . . ?
C33 C32 H32 120.0 . . ?
C31 C32 H32 120.0 . . ?
C32 C33 C28 121.5(2) . . ?
C32 C33 H33 119.2 . . ?
C28 C33 H33 119.2 . . ?
O3 C34 H34A 109.5 . . ?
O3 C34 H34B 109.5 . . ?
H34A C34 H34B 109.5 . . ?
O3 C34 H34C 109.5 . . ?
H34A C34 H34C 109.5 . . ?
H34B C34 H34C 109.5 . . ?

loop_
_geom_bond_atom_site_label_1
_geom_bond_atom_site_label_2
_geom_bond_distance
_geom_bond_site_symmetry_2
_geom_bond_publ_flag
F1 C3 1.365(3) . ?
O1 C8 1.434(2) . ?
O1 C11 1.464(2) . ?
O2 C7 1.212(2) . ?
O3 C31 1.374(3) . ?
O3 C34 1.413(3) . ?
N1 C15 1.380(3) . ?
N1 C19 1.432(4) . ?
N1 C18 1.436(4) . ?
N2 C27 1.383(4) . ?
N2 C23 1.397(3) . ?
N2 C26 1.435(4) . ?
C1 C6 1.384(3) . ?
C1 C2 1.385(3) . ?
C1 H1 0.9300 . ?
C2 C3 1.360(3) . ?
C2 H2 0.9300 . ?
C3 C4 1.359(4) . ?
C4 C5 1.374(3) . ?
C4 H4 0.9300 . ?
C5 C6 1.385(3) . ?
C5 H5 0.9300 . ?
C6 C7 1.487(3) . ?
C7 C8 1.532(3) . ?
C8 C9 1.506(3) . ?
C8 H8 0.9800 . ?
C9 C10 1.324(3) . ?
C9 C28 1.468(3) . ?
C10 C11 1.507(3) . ?
C10 H10 0.9300 . ?
C11 C12 1.522(3) . ?
C11 C20 1.524(3) . ?
C12 C13 1.377(3) . ?
C12 C17 1.383(3) . ?
C13 C14 1.385(3) . ?
C13 H13 0.9300 . ?
C14 C15 1.386(3) . ?
C14 H14 0.9300 . ?
C15 C16 1.393(3) . ?
C16 C17 1.389(3) . ?
C16 H16 0.9300 . ?
C17 H17 0.9300 . ?
C18 H18A 0.9600 . ?
C18 H18B 0.9600 . ?
C18 H18C 0.9600 . ?
C19 H19A 0.9600 . ?
C19 H19B 0.9600 . ?
C19 H19C 0.9600 . ?
C20 C21 1.377(3) . ?
C20 C25 1.383(3) . ?
C21 C22 1.380(3) . ?
C21 H21 0.9300 . ?
C22 C23 1.390(3) . ?
C22 H22 0.9300 . ?
C23 C24 1.391(3) . ?
C24 C25 1.374(3) . ?
C24 H24 0.9300 . ?
C25 H25 0.9300 . ?
C26 H26A 0.9600 . ?
C26 H26B 0.9600 . ?
C26 H26C 0.9600 . ?
C27 H27A 0.9600 . ?
C27 H27B 0.9600 . ?
C27 H27C 0.9600 . ?
C28 C29 1.386(3) . ?
C28 C33 1.390(3) . ?
C29 C30 1.380(3) . ?
C29 H29 0.9300 . ?
C30 C31 1.373(3) . ?
C30 H30 0.9300 . ?
C31 C32 1.379(3) . ?
C32 C33 1.378(3) . ?
C32 H32 0.9300 . ?
C33 H33 0.9300 . ?
C34 H34A 0.9600 . ?
C34 H34B 0.9600 . ?
C34 H34C 0.9600 . ?

loop_
_geom_hbond_atom_site_label_D
_geom_hbond_atom_site_label_H
_geom_hbond_atom_site_label_A
_geom_hbond_distance_DH
_geom_hbond_distance_HA
_geom_hbond_distance_DA
_geom_hbond_angle_DHA
_geom_hbond_site_symmetry_A
C2 H2 O3 0.93 2.65 3.296(3) 127.6 2_545
C2 H2 O3 0.93 2.65 3.296(3) 127.6 2_545
C2 H2 O3 0.93 2.65 3.296(3) 127.6 2_545
C2 H2 O3 0.93 2.65 3.296(3) 127.6 2_545

loop_
_geom_torsion_atom_site_label_1
_geom_torsion_atom_site_label_2
_geom_torsion_atom_site_label_3
_geom_torsion_atom_site_label_4
_geom_torsion
_geom_torsion_site_symmetry_1
_geom_torsion_site_symmetry_2
_geom_torsion_site_symmetry_3
_geom_torsion_site_symmetry_4
_geom_torsion_publ_flag
C6 C1 C2 C3 1.2(4) . . . . ?
C1 C2 C3 C4 -0.3(4) . . . . ?
C1 C2 C3 F1 179.2(2) . . . . ?
C2 C3 C4 C5 -1.1(4) . . . . ?
F1 C3 C4 C5 179.5(2) . . . . ?
C3 C4 C5 C6 1.4(4) . . . . ?
C2 C1 C6 C5 -0.9(3) . . . . ?
C2 C1 C6 C7 -179.3(2) . . . . ?
C4 C5 C6 C1 -0.5(3) . . . . ?
C4 C5 C6 C7 178.0(2) . . . . ?
C1 C6 C7 O2 -168.4(2) . . . . ?
C5 C6 C7 O2 13.2(3) . . . . ?
C1 C6 C7 C8 11.0(3) . . . . ?
C5 C6 C7 C8 -167.5(2) . . . . ?
C11 O1 C8 C9 14.9(2) . . . . ?
C11 O1 C8 C7 -107.21(18) . . . . ?
O2 C7 C8 O1 111.3(2) . . . . ?
C6 C7 C8 O1 -68.1(2) . . . . ?
O2 C7 C8 C9 -5.6(3) . . . . ?
C6 C7 C8 C9 175.05(19) . . . . ?
O1 C8 C9 C10 -9.5(2) . . . . ?
C7 C8 C9 C10 108.7(2) . . . . ?
O1 C8 C9 C28 171.53(18) . . . . ?
C7 C8 C9 C28 -70.3(3) . . . . ?
C28 C9 C10 C11 179.6(2) . . . . ?
C8 C9 C10 C11 0.7(2) . . . . ?
C8 O1 C11 C10 -14.0(2) . . . . ?
C8 O1 C11 C12 -133.44(17) . . . . ?
C8 O1 C11 C20 103.96(19) . . . . ?
C9 C10 C11 O1 8.1(2) . . . . ?
C9 C10 C11 C12 122.5(2) . . . . ?
C9 C10 C11 C20 -109.0(2) . . . . ?
O1 C11 C12 C13 -99.5(2) . . . . ?
C10 C11 C12 C13 148.8(2) . . . . ?
C20 C11 C12 C13 21.3(3) . . . . ?
O1 C11 C12 C17 76.7(2) . . . . ?
C10 C11 C12 C17 -35.0(3) . . . . ?
C20 C11 C12 C17 -162.50(19) . . . . ?
C17 C12 C13 C14 -0.1(3) . . . . ?
C11 C12 C13 C14 176.3(2) . . . . ?
C12 C13 C14 C15 1.0(4) . . . . ?
C19 N1 C15 C14 -179.8(3) . . . . ?
C18 N1 C15 C14 12.4(4) . . . . ?
C19 N1 C15 C16 0.0(4) . . . . ?
C18 N1 C15 C16 -167.8(3) . . . . ?
C13 C14 C15 N1 178.9(2) . . . . ?
C13 C14 C15 C16 -1.0(4) . . . . ?
N1 C15 C16 C17 -179.8(2) . . . . ?
C14 C15 C16 C17 0.0(4) . . . . ?
C13 C12 C17 C16 -0.8(3) . . . . ?
C11 C12 C17 C16 -177.3(2) . . . . ?
C15 C16 C17 C12 0.9(4) . . . . ?
O1 C11 C20 C21 7.8(3) . . . . ?
C10 C11 C20 C21 120.1(2) . . . . ?
C12 C11 C20 C21 -111.1(2) . . . . ?
O1 C11 C20 C25 -171.91(19) . . . . ?
C10 C11 C20 C25 -59.6(3) . . . . ?
C12 C11 C20 C25 69.2(3) . . . . ?
C25 C20 C21 C22 2.0(4) . . . . ?
C11 C20 C21 C22 -177.7(2) . . . . ?
C20 C21 C22 C23 0.7(4) . . . . ?
C21 C22 C23 C24 -2.7(4) . . . . ?
C21 C22 C23 N2 177.7(3) . . . . ?
C27 N2 C23 C22 -167.5(4) . . . . ?
C26 N2 C23 C22 -5.7(5) . . . . ?
C27 N2 C23 C24 12.9(5) . . . . ?
C26 N2 C23 C24 174.7(3) . . . . ?
C22 C23 C24 C25 2.1(4) . . . . ?
N2 C23 C24 C25 -178.3(3) . . . . ?
C23 C24 C25 C20 0.6(4) . . . . ?
C21 C20 C25 C24 -2.6(4) . . . . ?
C11 C20 C25 C24 177.1(2) . . . . ?
C10 C9 C28 C29 6.4(4) . . . . ?
C8 C9 C28 C29 -174.9(2) . . . . ?
C10 C9 C28 C33 -173.8(2) . . . . ?
C8 C9 C28 C33 4.9(3) . . . . ?
C33 C28 C29 C30 2.1(3) . . . . ?
C9 C28 C29 C30 -178.0(2) . . . . ?
C28 C29 C30 C31 -0.7(4) . . . . ?
C34 O3 C31 C30 -3.5(4) . . . . ?
C34 O3 C31 C32 177.1(2) . . . . ?
C29 C30 C31 O3 179.3(2) . . . . ?
C29 C30 C31 C32 -1.3(4) . . . . ?
O3 C31 C32 C33 -178.8(2) . . . . ?
C30 C31 C32 C33 1.8(4) . . . . ?
C31 C32 C33 C28 -0.3(4) . . . . ?
C29 C28 C33 C32 -1.6(3) . . . . ?
C9 C28 C33 C32 178.5(2) . . . . ?
